data_1525624
loop_
_publ_author_name
'Begue, P.'
'Castro, A.'
'Enjalbert, R.'

_publ_section_title
;
 The upper limit of the solid solution Bi2-x Sbx Mo O6 : structure
 refinement of Bi1.1 Sb0.9 Mo O6
;
_journal_name_full 'Journal of Solid State Chemistry'
_journal_page_first 72
_journal_page_last 79
_journal_volume 159
_journal_year 2001
_chemical_formula_sum 'Bi1.1 Mo O6 Sb0.9'
_chemical_name_systematic '(Bi1.1 Sb0.9) (Mo O6)'
_space_group_IT_number 14
_symmetry_space_group_name_Hall '-P 2ybc'
_symmetry_space_group_name_H-M 'P 1 21/c 1'
_cell_angle_alpha 90
_cell_angle_beta 90.935
_cell_angle_gamma 90
_cell_formula_units_Z 16
_cell_length_a 17.099
_cell_length_b 22.337
_cell_length_c 5.5699
_cell_volume 2127.086
_citation_journal_id_ASTM JSSCBI
_cod_data_source_file Begue_JSSCBI_2001_1600.cif
_cod_data_source_block Bi1.1Mo1O6Sb0.9
_cod_original_formula_sum 'Bi1.1 Mo1 O6 Sb0.9'
_cod_database_code 1525624

loop_
_symmetry_equiv_pos_as_xyz
x,y,z
-x,y+1/2,-z+1/2
-x,-y,-z
x,-y-1/2,z-1/2

loop_
_atom_site_label
_atom_site_type_symbol
_atom_site_fract_x
_atom_site_fract_y
_atom_site_fract_z
_atom_site_occupancy
_atom_site_U_iso_or_equiv
O1 O-2 0.148 0.245 0.739 1 0.0
Bi1 Bi+3 0.2617 0.1905 0.442 0.9 0.0
O7 O-2 0.518 0.247 0.795 1 0.0
O5 O-2 0.34 0.246 0.747 1 0.0
Bi7 Bi+3 0.7415 0.193 0.985 0.34 0.0
O17 O-2 0.703 0.006 0.605 1 0.0
O2 O-2 0.214 0.163 0.064 1 0.0
Bi5 Bi+3 0.2631 0.0617 0.007 0.38 0.0
O14 O-2 0.159 0.108 0.622 1 0.0
O8 O-2 0.675 0.252 0.233 1 0.0
O19 O-2 0.708 0.108 0.339 1 0.0
O22 O-2 0.869 0.141 0.298 1 0.0
Mo4 Mo+6 0.9242 0.1815 0.547 1 0.0
O21 O-2 0.991 0.229 0.394 1 0.0
O11 O-2 0.636 0.005 0.104 1 0.0
O10 O-2 0.532 0.044 0.743 1 0.0
O18 O-2 0.82 0.022 0.245 1 0.0
Sb5 Sb+3 0.2631 0.0617 0.007 0.62 0.0
O3 O-2 0.33 0.115 0.754 1 0.0
Sb2 Sb+3 0.4121 0.1868 0.917 0.4 0.0
Bi2 Bi+3 0.4121 0.1868 0.917 0.6 0.0
Mo2 Mo+6 0.0846 0.0638 0.497 1 0.0
O16 O-2 0.13 0.009 0.283 1 0.0
O4 O-2 0.328 0.114 0.256 1 0.0
Sb1 Sb+3 0.2617 0.1905 0.442 0.1 0.0
Bi4 Bi+3 0.4159 0.0694 0.505 0.66 0.0
Sb3 Sb+3 0.5685 0.1981 0.514 0.72 0.0
Bi3 Bi+3 0.5685 0.1981 0.514 0.28 0.0
O9 O-2 0.633 0.141 0.933 1 0.0
Mo1 Mo+6 0.5883 0.0778 0.012 1 0.0
Sb7 Sb+3 0.7415 0.193 0.985 0.66 0.0
O6 O-2 0.453 0.16 0.592 1 0.0
O20 O-2 0.809 0.098 0.762 1 0.0
Mo3 Mo+6 0.7654 0.0764 0.491 1 0.0
Sb6 Sb+3 0.1046 0.1979 -0.015 0.76 0.0
O24 O-2 0.84 0.23 0.632 1 0.0
Bi6 Bi+3 0.1046 0.1979 -0.015 0.24 0.0
O13 O-2 0.027 0.021 0.725 1 0.0
Bi8 Bi+3 0.9119 0.0603 -0.01 1 0.0
Sb4 Sb+3 0.4159 0.0694 0.505 0.34 0.0
O15 O-2 0.023 0.099 0.295 1 0.0
O23 O-2 0.963 0.144 0.759 1 0.0
O12 O-2 0.525 0.089 0.247 1 0.0
